data_7122555
loop_
_publ_author_name
'Kumari, Pratibha'
'Verma, Sanjay Kumar'
'Mobin, Shaikh M.'

_publ_section_title
;
 A facile two-photon fluorescent probe: Endoplasmic Reticulum tracker,
 monitoring ER stress and vesicular transport to lysosomes
;
_journal_name_full 'Chemical Communications'
_journal_paper_doi 10.1039/C8CC07429A
_journal_year 2018
_chemical_formula_sum 'C19 H17 N O3'
_chemical_formula_weight 307.33
_space_group_crystal_system monoclinic
_space_group_IT_number 14
_space_group_name_Hall '-P 2yn'
_space_group_name_H-M_alt 'P 1 21/n 1'
_symmetry_space_group_name_Hall '-P 2yn'
_symmetry_space_group_name_H-M 'P 1 21/n 1'
_atom_sites_solution_hydrogens geom
_audit_creation_method SHELXL-2014/7
_audit_update_record
;
2018-07-09 deposited with the CCDC.
2018-11-05 downloaded from the CCDC.
;
_cell_angle_alpha 90
_cell_angle_beta 99.4900(10)
_cell_angle_gamma 90
_cell_formula_units_Z 4
_cell_length_a 8.31350(10)
_cell_length_b 7.85760(10)
_cell_length_c 24.1360(3)
_cell_measurement_reflns_used 7421
_cell_measurement_temperature 293(2)
_cell_measurement_theta_max 71.1220
_cell_measurement_theta_min 5.3910
_cell_volume 1555.09(3)
_computing_structure_refinement 'SHELXL-2014/7 (Sheldrick, 2014)'
_diffrn_ambient_temperature 293(2)
_diffrn_measured_fraction_theta_full 1.000
_diffrn_measured_fraction_theta_max 0.989
_diffrn_measurement_device_type 'SuperNova, Dual, Cu at zero, Eos'
_diffrn_measurement_method '\w scans'
_diffrn_radiation_type CuK\a
_diffrn_radiation_wavelength 1.54184
_diffrn_reflns_av_R_equivalents 0.0214
_diffrn_reflns_av_unetI/netI 0.0151
_diffrn_reflns_Laue_measured_fraction_full 1.000
_diffrn_reflns_Laue_measured_fraction_max 0.989
_diffrn_reflns_limit_h_max 10
_diffrn_reflns_limit_h_min -6
_diffrn_reflns_limit_k_max 9
_diffrn_reflns_limit_k_min -9
_diffrn_reflns_limit_l_max 29
_diffrn_reflns_limit_l_min -28
_diffrn_reflns_number 10584
_diffrn_reflns_point_group_measured_fraction_full 1.000
_diffrn_reflns_point_group_measured_fraction_max 0.989
_diffrn_reflns_theta_full 67.684
_diffrn_reflns_theta_max 71.364
_diffrn_reflns_theta_min 3.714
_exptl_absorpt_coefficient_mu 0.721
_exptl_absorpt_correction_T_max 1.00000
_exptl_absorpt_correction_T_min 0.72034
_exptl_absorpt_correction_type multi-scan
_exptl_crystal_colour 'dull orangish orange'
_exptl_crystal_density_diffrn 1.313
_exptl_crystal_F_000 648
_exptl_crystal_size_max 0.7
_exptl_crystal_size_mid 0.4
_exptl_crystal_size_min 0.3
_refine_diff_density_max 0.711
_refine_diff_density_min -0.440
_refine_diff_density_rms 0.046
_refine_ls_extinction_coef 0.0066(8)
_refine_ls_extinction_expression Fc^*^=kFc[1+0.001xFc^2^\l^3^/sin(2\q)]^-1/4^
_refine_ls_extinction_method 'SHELXL-2014/7 (Sheldrick 2014'
_refine_ls_goodness_of_fit_ref 1.125
_refine_ls_hydrogen_treatment constr
_refine_ls_matrix_type full
_refine_ls_number_parameters 211
_refine_ls_number_reflns 2988
_refine_ls_number_restraints 0
_refine_ls_restrained_S_all 1.125
_refine_ls_R_factor_all 0.0470
_refine_ls_R_factor_gt 0.0456
_refine_ls_shift/su_max 0.001
_refine_ls_shift/su_mean 0.000
_refine_ls_structure_factor_coef Fsqd
_refine_ls_weighting_details 'w=1/[\s^2^(Fo^2^)+(0.0842P)^2^+0.3549P] where P=(Fo^2^+2Fc^2^)/3'
_refine_ls_weighting_scheme calc
_refine_ls_wR_factor_gt 0.1392
_refine_ls_wR_factor_ref 0.1411
_reflns_Friedel_coverage 0.000
_reflns_number_gt 2830
_reflns_number_total 2988
_reflns_threshold_expression 'I > 2\s(I)'
_cod_data_source_file c8cc07429a7.cif
_cod_data_source_block shelxl
_cod_database_code 7122555
_shelx_shelxl_version_number 2014/7
_shelx_space_group_comment
;
The symmetry employed for this shelxl refinement is uniquely defined
by the following loop, which should always be used as a source of
symmetry information in preference to the above space-group names.
They are only intended as comments.
;
_shelx_estimated_absorpt_t_min 0.632
_shelx_estimated_absorpt_t_max 0.813

loop_
_space_group_symop_operation_xyz
'x, y, z'
'-x+1/2, y+1/2, -z+1/2'
'-x, -y, -z'
'x-1/2, -y-1/2, z-1/2'

loop_
_atom_site_label
_atom_site_type_symbol
_atom_site_fract_x
_atom_site_fract_y
_atom_site_fract_z
_atom_site_U_iso_or_equiv
_atom_site_adp_type
_atom_site_occupancy
_atom_site_site_symmetry_order
_atom_site_calc_flag
_atom_site_refinement_flags_posn
_atom_site_refinement_flags_adp
_atom_site_disorder_assembly
_atom_site_disorder_group
C1 C 0.25521(15) 0.31270(17) 0.43154(6) 0.0326(3) Uani 1 1 d . . . .
C2 C 0.35674(16) 0.42119(17) 0.40641(5) 0.0331(3) Uani 1 1 d . . . .
C3 C 0.5350(2) 0.4510(2) 0.33957(8) 0.0567(5) Uani 1 1 d . . . .
H3A H 0.5714 0.3887 0.3097 0.085 Uiso 1 1 calc R U . .
H3B H 0.6269 0.4783 0.3678 0.085 Uiso 1 1 calc R U . .
H3C H 0.4825 0.5541 0.3249 0.085 Uiso 1 1 calc R U . .
C4 C 0.18759(17) 0.37145(18) 0.47643(6) 0.0375(3) Uani 1 1 d . . . .
H4 H 0.1208 0.3000 0.4934 0.045 Uiso 1 1 calc R U . .
C5 C 0.21795(16) 0.53625(19) 0.49672(6) 0.0368(3) Uani 1 1 d . . . .
H5 H 0.1720 0.5740 0.5271 0.044 Uiso 1 1 calc R U . .
C6 C 0.31640(15) 0.64376(17) 0.47167(5) 0.0313(3) Uani 1 1 d . . . .
C7 C 0.38520(16) 0.58476(17) 0.42627(6) 0.0337(3) Uani 1 1 d . . . .
H7 H 0.4511 0.6568 0.4092 0.040 Uiso 1 1 calc R U . .
C8 C 0.36271(16) 0.82184(17) 0.49127(6) 0.0343(3) Uani 1 1 d . . . .
H8A H 0.4776 0.8224 0.5074 0.041 Uiso 1 1 calc R U . .
H8B H 0.3489 0.8961 0.4587 0.041 Uiso 1 1 calc R U . .
C9 C 0.34349(16) 0.94844(16) 0.58143(5) 0.0326(3) Uani 1 1 d . . . .
H9 H 0.4543 0.9258 0.5913 0.039 Uiso 1 1 calc R U . .
C10 C 0.26909(16) 1.03839(16) 0.62044(5) 0.0319(3) Uani 1 1 d . . . .
C11 C 0.09977(16) 1.08026(18) 0.60737(6) 0.0358(3) Uani 1 1 d . . . .
C12 C 0.03219(19) 1.1862(2) 0.64608(7) 0.0484(4) Uani 1 1 d . . . .
H12 H -0.0769 1.2180 0.6378 0.058 Uiso 1 1 calc R U . .
C13 C 0.1233(2) 1.2410(2) 0.69430(7) 0.0476(4) Uani 1 1 d . . . .
H13 H 0.0752 1.3108 0.7181 0.057 Uiso 1 1 calc R U . .
C14 C 0.29122(18) 1.19546(19) 0.71008(6) 0.0384(3) Uani 1 1 d . . . .
C15 C 0.36597(17) 1.09441(17) 0.67326(6) 0.0342(3) Uani 1 1 d . . . .
C16 C 0.53260(19) 1.0531(2) 0.68985(7) 0.0456(4) Uani 1 1 d . . . .
H16 H 0.5854 0.9863 0.6666 0.055 Uiso 1 1 calc R U . .
C17 C 0.6173(2) 1.1111(3) 0.74031(8) 0.0565(5) Uani 1 1 d . . . .
H17 H 0.7267 1.0825 0.7505 0.068 Uiso 1 1 calc R U . .
C18 C 0.5431(2) 1.2108(3) 0.77610(7) 0.0569(5) Uani 1 1 d . . . .
H18 H 0.6023 1.2493 0.8098 0.068 Uiso 1 1 calc R U . .
C19 C 0.3820(2) 1.2520(2) 0.76139(6) 0.0486(4) Uani 1 1 d . . . .
H19 H 0.3315 1.3182 0.7855 0.058 Uiso 1 1 calc R U . .
N1 N 0.27142(14) 0.89316(15) 0.53229(5) 0.0339(3) Uani 1 1 d . . . .
O1 O 0.42287(14) 0.35022(13) 0.36371(5) 0.0455(3) Uani 1 1 d . . . .
O2 O 0.23493(13) 0.15241(12) 0.41015(5) 0.0416(3) Uani 1 1 d . . . .
H2 H 0.1553 0.1083 0.4203 0.062 Uiso 1 1 calc R U . .
O3 O 0.01001(11) 1.02652(14) 0.56262(4) 0.0418(3) Uani 1 1 d . . . .
H3 H 0.0649 0.9682 0.5446 0.063 Uiso 1 1 calc R U A 1

loop_
_atom_site_aniso_label
_atom_site_aniso_U_11
_atom_site_aniso_U_22
_atom_site_aniso_U_33
_atom_site_aniso_U_23
_atom_site_aniso_U_13
_atom_site_aniso_U_12
C1 0.0298(6) 0.0302(6) 0.0362(7) 0.0004(5) 0.0012(5) 0.0013(5)
C2 0.0343(7) 0.0327(7) 0.0323(6) 0.0000(5) 0.0059(5) 0.0034(5)
C3 0.0665(11) 0.0576(10) 0.0536(10) -0.0082(8) 0.0325(8) -0.0090(8)
C4 0.0333(7) 0.0388(7) 0.0415(7) 0.0021(6) 0.0094(6) -0.0040(5)
C5 0.0335(7) 0.0411(8) 0.0368(7) -0.0031(6) 0.0087(5) 0.0004(5)
C6 0.0287(6) 0.0330(7) 0.0309(6) -0.0007(5) 0.0012(5) 0.0030(5)
C7 0.0358(7) 0.0315(7) 0.0346(7) 0.0013(5) 0.0079(5) -0.0004(5)
C8 0.0318(7) 0.0357(7) 0.0355(7) -0.0042(5) 0.0058(5) 0.0001(5)
C9 0.0315(6) 0.0298(6) 0.0351(7) -0.0005(5) 0.0009(5) -0.0019(5)
C10 0.0331(7) 0.0303(6) 0.0317(7) -0.0013(5) 0.0038(5) -0.0035(5)
C11 0.0345(7) 0.0384(7) 0.0345(7) -0.0019(5) 0.0052(5) -0.0044(5)
C12 0.0363(7) 0.0610(10) 0.0478(9) -0.0095(7) 0.0070(6) 0.0068(7)
C13 0.0497(9) 0.0518(9) 0.0433(8) -0.0111(7) 0.0135(7) 0.0041(7)
C14 0.0460(8) 0.0364(7) 0.0328(7) -0.0030(5) 0.0065(6) -0.0060(6)
C15 0.0366(7) 0.0319(7) 0.0328(7) -0.0003(5) 0.0024(5) -0.0053(5)
C16 0.0411(8) 0.0507(9) 0.0417(8) -0.0075(7) -0.0031(6) 0.0013(6)
C17 0.0472(9) 0.0681(11) 0.0478(9) -0.0075(8) -0.0111(7) 0.0005(8)
C18 0.0651(11) 0.0632(11) 0.0362(8) -0.0088(7) -0.0096(7) -0.0089(9)
C19 0.0628(10) 0.0481(9) 0.0345(7) -0.0088(6) 0.0070(7) -0.0066(7)
N1 0.0330(6) 0.0341(6) 0.0338(6) -0.0062(4) 0.0036(4) -0.0002(4)
O1 0.0586(7) 0.0361(6) 0.0472(6) -0.0067(4) 0.0247(5) -0.0019(5)
O2 0.0443(6) 0.0313(5) 0.0506(6) -0.0033(4) 0.0119(5) -0.0043(4)
O3 0.0311(5) 0.0547(7) 0.0385(6) -0.0097(4) 0.0021(4) -0.0023(4)

loop_
_atom_type_symbol
_atom_type_description
_atom_type_scat_dispersion_real
_atom_type_scat_dispersion_imag
_atom_type_scat_source
C C 0.0181 0.0091 'International Tables Vol C Tables 4.2.6.8 and 6.1.1.4'
H H 0.0000 0.0000 'International Tables Vol C Tables 4.2.6.8 and 6.1.1.4'
N N 0.0311 0.0180 'International Tables Vol C Tables 4.2.6.8 and 6.1.1.4'
O O 0.0492 0.0322 'International Tables Vol C Tables 4.2.6.8 and 6.1.1.4'

loop_
_geom_angle_atom_site_label_1
_geom_angle_atom_site_label_2
_geom_angle_atom_site_label_3
_geom_angle
O2 C1 C4 124.50(12)
O2 C1 C2 116.31(12)
C4 C1 C2 119.16(12)
O1 C2 C7 125.18(12)
O1 C2 C1 115.05(12)
C7 C2 C1 119.76(12)
O1 C3 H3A 109.5
O1 C3 H3B 109.5
H3A C3 H3B 109.5
O1 C3 H3C 109.5
H3A C3 H3C 109.5
H3B C3 H3C 109.5
C1 C4 C5 120.89(13)
C1 C4 H4 119.6
C5 C4 H4 119.6
C6 C5 C4 120.02(13)
C6 C5 H5 120.0
C4 C5 H5 120.0
C5 C6 C7 119.27(12)
C5 C6 C8 124.68(12)
C7 C6 C8 115.99(12)
C2 C7 C6 120.89(12)
C2 C7 H7 119.6
C6 C7 H7 119.6
N1 C8 C6 115.87(11)
N1 C8 H8A 108.3
C6 C8 H8A 108.3
N1 C8 H8B 108.3
C6 C8 H8B 108.3
H8A C8 H8B 107.4
N1 C9 C10 126.06(12)
N1 C9 H9 117.0
C10 C9 H9 117.0
C9 C10 C11 119.73(12)
C9 C10 C15 119.89(12)
C11 C10 C15 120.34(12)
O3 C11 C10 121.78(13)
O3 C11 C12 120.36(13)
C10 C11 C12 117.86(12)
C13 C12 C11 121.51(14)
C13 C12 H12 119.2
C11 C12 H12 119.2
C12 C13 C14 122.26(14)
C12 C13 H13 118.9
C14 C13 H13 118.9
C19 C14 C15 120.19(14)
C19 C14 C13 120.79(14)
C15 C14 C13 119.02(13)
C14 C15 C16 117.62(13)
C14 C15 C10 118.91(12)
C16 C15 C10 123.47(13)
C17 C16 C15 120.46(15)
C17 C16 H16 119.8
C15 C16 H16 119.8
C16 C17 C18 121.54(16)
C16 C17 H17 119.2
C18 C17 H17 119.2
C19 C18 C17 119.37(14)
C19 C18 H18 120.3
C17 C18 H18 120.3
C18 C19 C14 120.83(15)
C18 C19 H19 119.6
C14 C19 H19 119.6
C9 N1 C8 122.07(11)
C2 O1 C3 117.11(12)
C1 O2 H2 109.5
C11 O3 H3 109.5

loop_
_geom_bond_atom_site_label_1
_geom_bond_atom_site_label_2
_geom_bond_distance
C1 O2 1.3611(16)
C1 C4 1.380(2)
C1 C2 1.4056(19)
C2 O1 1.3647(16)
C2 C7 1.3785(19)
C3 O1 1.4191(19)
C3 H3A 0.9600
C3 H3B 0.9600
C3 H3C 0.9600
C4 C5 1.393(2)
C4 H4 0.9300
C5 C6 1.383(2)
C5 H5 0.9300
C6 C7 1.3962(18)
C6 C8 1.5067(18)
C7 H7 0.9300
C8 N1 1.4553(17)
C8 H8A 0.9700
C8 H8B 0.9700
C9 N1 1.3116(17)
C9 C10 1.4002(19)
C9 H9 0.9300
C10 C11 1.4293(19)
C10 C15 1.4592(18)
C11 O3 1.2790(17)
C11 C12 1.434(2)
C12 C13 1.350(2)
C12 H12 0.9300
C13 C14 1.431(2)
C13 H13 0.9300
C14 C19 1.412(2)
C14 C15 1.410(2)
C15 C16 1.415(2)
C16 C17 1.380(2)
C16 H16 0.9300
C17 C18 1.384(3)
C17 H17 0.9300
C18 C19 1.367(3)
C18 H18 0.9300
C19 H19 0.9300
O2 H2 0.8200
O3 H3 0.8200
